data_7033482
loop_
_publ_author_name
'Dong, Yu-Wei'
'Fan, Rui-Qing'
'Wang, Ping'
'Wei, Li-Guo'
'Wang, Xin-Ming'
'Zhang, Hui-Jie'
'Gao, Song'
'Yang, Yu-Lin'
'Wang, Yu-Lei'

_publ_section_title
;
 Synthesis and characterization of substituted Schiff-base ligands and
 their d(10) metal complexes: structure-induced luminescence tuning
 behaviors and applications in co-sensitized solar cells.
;
_journal_issue 12
_journal_name_full 'Dalton transactions (Cambridge, England : 2003)'
_journal_page_first 5306
_journal_page_last 5322
_journal_paper_doi 10.1039/c4dt03602f
_journal_volume 44
_journal_year 2015
_chemical_formula_sum 'C14 H14 Cl2 N2 O Zn'
_chemical_formula_weight 362.56
_chemical_name_systematic
; 
 ? 
;
_space_group_IT_number 2
_symmetry_cell_setting triclinic
_symmetry_space_group_name_Hall '-P 1'
_symmetry_space_group_name_H-M 'P -1'
_atom_sites_solution_hydrogens geom
_atom_sites_solution_primary direct
_atom_sites_solution_secondary difmap
_audit_creation_method SHELXL-97
_audit_update_record
;
2014-09-24 deposited with the CCDC.
2014-12-23 downloaded from the CCDC.
;
_cell_angle_alpha 95.054(8)
_cell_angle_beta 93.455(8)
_cell_angle_gamma 92.379(8)
_cell_formula_units_Z 2
_cell_length_a 8.0251(8)
_cell_length_b 9.2087(9)
_cell_length_c 10.4640(10)
_cell_measurement_reflns_used 5537
_cell_measurement_temperature 293(2)
_cell_measurement_theta_max 29.35
_cell_measurement_theta_min 3.09
_cell_volume 768.04(13)
_computing_cell_refinement 'Bruker SMART'
_computing_data_collection 'Bruker SMART'
_computing_data_reduction 'Bruker SAINT'
_computing_molecular_graphics SHELXP-97
_computing_publication_material SHELXTL
_computing_structure_refinement 'SHELXL-97 (Sheldrick, 1997)'
_computing_structure_solution 'SHELXS-97 (Sheldrick, 1997)'
_diffrn_ambient_temperature 293(2)
_diffrn_measured_fraction_theta_full 0.996
_diffrn_measured_fraction_theta_max 0.829
_diffrn_measurement_device_type 'Bruker Smart APEX CCD area detector'
_diffrn_measurement_method 'phi and omega scans'
_diffrn_radiation_source 'fine-focus sealed tube'
_diffrn_radiation_type MoK\a
_diffrn_radiation_wavelength 0.71073
_diffrn_reflns_av_R_equivalents 0.0537
_diffrn_reflns_av_sigmaI/netI 0.1348
_diffrn_reflns_limit_h_max 10
_diffrn_reflns_limit_h_min -9
_diffrn_reflns_limit_k_max 10
_diffrn_reflns_limit_k_min -12
_diffrn_reflns_limit_l_max 10
_diffrn_reflns_limit_l_min -13
_diffrn_reflns_number 5537
_diffrn_reflns_theta_full 25.00
_diffrn_reflns_theta_max 29.35
_diffrn_reflns_theta_min 3.09
_diffrn_standards_decay_% 0
_diffrn_standards_interval_count 0
_diffrn_standards_interval_time 0
_diffrn_standards_number 0
_exptl_absorpt_coefficient_mu 1.942
_exptl_absorpt_correction_T_max 0.6893
_exptl_absorpt_correction_T_min 0.6702
_exptl_absorpt_correction_type multi-scan
_exptl_absorpt_process_details SADABS
_exptl_crystal_colour colorless
_exptl_crystal_density_diffrn 1.568
_exptl_crystal_density_method 'not measured'
_exptl_crystal_description block
_exptl_crystal_F_000 368
_exptl_crystal_size_max 0.22
_exptl_crystal_size_mid 0.21
_exptl_crystal_size_min 0.21
_refine_diff_density_max 0.584
_refine_diff_density_min -0.398
_refine_diff_density_rms 0.102
_refine_ls_extinction_method none
_refine_ls_goodness_of_fit_ref 0.951
_refine_ls_hydrogen_treatment mixed
_refine_ls_matrix_type full
_refine_ls_number_parameters 181
_refine_ls_number_reflns 3495
_refine_ls_number_restraints 0
_refine_ls_restrained_S_all 0.951
_refine_ls_R_factor_all 0.1561
_refine_ls_R_factor_gt 0.0736
_refine_ls_shift/su_max 0.003
_refine_ls_shift/su_mean 0.001
_refine_ls_structure_factor_coef Fsqd
_refine_ls_weighting_details 'calc w=1/[\s^2^(Fo^2^)+(0.1000P)^2^+0.0000P] where P=(Fo^2^+2Fc^2^)/3'
_refine_ls_weighting_scheme calc
_refine_ls_wR_factor_gt 0.1606
_refine_ls_wR_factor_ref 0.2146
_reflns_number_gt 1841
_reflns_number_total 3495
_reflns_threshold_expression >2sigma(I)
_cod_data_source_file c4dt03602f2.cif
_cod_data_source_block 4
_cod_depositor_comments
;
The following automatic conversions were performed:

'_symmetry_cell_setting' value 'Triclinic' changed to 'triclinic'
according to
/usr/data/users/saulius/crontab/automatic-downloads/rss-feeds/RSC/lib/dictionaries/cif_core.dic
dictionary named 'cif_core.dic' version 2.4.2 from 2011-04-26.

Automatic conversion script
Id: cif_fix_values 2935 2014-11-11 08:27:57Z andrius 

 Adding full bibliography for 7033479--7033487.cif.
;
_cod_original_sg_symbol_H-M 'P-1   '
_cod_database_code 7033482

loop_
_symmetry_equiv_pos_as_xyz
'x, y, z'
'-x, -y, -z'

loop_
_atom_site_label
_atom_site_type_symbol
_atom_site_fract_x
_atom_site_fract_y
_atom_site_fract_z
_atom_site_U_iso_or_equiv
_atom_site_adp_type
_atom_site_occupancy
_atom_site_symmetry_multiplicity
_atom_site_calc_flag
_atom_site_refinement_flags
Zn1 Zn 0.72663(11) 0.63332(8) 0.17876(8) 0.0431(3) Uani 1 1 d .
Cl1 Cl 0.4995(3) 0.7502(2) 0.2190(2) 0.0587(6) Uani 1 1 d .
Cl2 Cl 0.9602(3) 0.7508(2) 0.2650(2) 0.0594(6) Uani 1 1 d .
O1 O 0.6811(8) 0.4200(5) 0.3928(5) 0.0575(15) Uani 1 1 d .
N1 N 0.7380(8) 0.4131(6) 0.1890(6) 0.0459(15) Uani 1 1 d .
N2 N 0.7577(8) 0.5668(6) -0.0164(6) 0.0412(14) Uani 1 1 d .
C1 C 0.7814(10) 0.3419(7) 0.0755(7) 0.0446(18) Uani 1 1 d .
C2 C 0.8136(11) 0.1957(8) 0.0650(9) 0.059(2) Uani 1 1 d .
H2A H 0.8436 0.1494 -0.0123 0.071 Uiso 1 1 calc R
C3 C 0.8001(12) 0.1191(8) 0.1731(9) 0.063(2) Uani 1 1 d .
H3A H 0.8230 0.0207 0.1693 0.076 Uiso 1 1 calc R
C4 C 0.7529(12) 0.1891(8) 0.2847(9) 0.061(2) Uani 1 1 d .
H4A H 0.7399 0.1381 0.3566 0.073 Uiso 1 1 calc R
C5 C 0.7248(10) 0.3358(8) 0.2899(8) 0.051(2) Uani 1 1 d .
C6 C 0.7870(9) 0.4311(7) -0.0305(7) 0.0413(17) Uani 1 1 d .
H6A H 0.8124 0.3893 -0.1108 0.050 Uiso 1 1 calc R
C7 C 0.6482(13) 0.3498(10) 0.5079(8) 0.069(3) Uani 1 1 d .
H7A H 0.6185 0.4216 0.5738 0.103 Uiso 1 1 calc R
H7B H 0.7466 0.3033 0.5372 0.103 Uiso 1 1 calc R
H7C H 0.5579 0.2780 0.4891 0.103 Uiso 1 1 calc R
C8 C 0.7591(10) 0.6566(7) -0.1210(7) 0.0426(18) Uani 1 1 d .
C9 C 0.8214(11) 0.6144(8) -0.2383(7) 0.050(2) Uani 1 1 d .
H9A H 0.8678 0.5238 -0.2517 0.061 Uiso 1 1 calc R
C10 C 0.8146(11) 0.7066(8) -0.3355(8) 0.053(2) Uani 1 1 d .
H10A H 0.8551 0.6759 -0.4144 0.063 Uiso 1 1 calc R
C11 C 0.7493(10) 0.8436(8) -0.3192(7) 0.0461(19) Uani 1 1 d .
C12 C 0.6887(11) 0.8840(8) -0.2013(8) 0.057(2) Uani 1 1 d .
H12A H 0.6435 0.9750 -0.1876 0.069 Uiso 1 1 calc R
C13 C 0.6931(11) 0.7934(7) -0.1033(8) 0.051(2) Uani 1 1 d .
H13A H 0.6515 0.8240 -0.0248 0.061 Uiso 1 1 calc R
C14 C 0.7475(13) 0.9451(9) -0.4243(9) 0.067(3) Uani 1 1 d .
H14A H 0.7941 0.8985 -0.4988 0.100 Uiso 1 1 calc R
H14B H 0.8126 1.0329 -0.3952 0.100 Uiso 1 1 calc R
H14C H 0.6345 0.9688 -0.4460 0.100 Uiso 1 1 calc R

loop_
_atom_site_aniso_label
_atom_site_aniso_U_11
_atom_site_aniso_U_22
_atom_site_aniso_U_33
_atom_site_aniso_U_23
_atom_site_aniso_U_13
_atom_site_aniso_U_12
Zn1 0.0521(6) 0.0334(5) 0.0446(5) 0.0059(3) 0.0031(4) 0.0081(3)
Cl1 0.0572(14) 0.0591(12) 0.0636(13) 0.0125(10) 0.0114(11) 0.0205(9)
Cl2 0.0561(14) 0.0498(11) 0.0689(14) -0.0090(9) -0.0049(11) 0.0042(9)
O1 0.086(5) 0.043(3) 0.046(3) 0.012(2) 0.008(3) 0.010(3)
N1 0.050(4) 0.035(3) 0.053(4) 0.012(3) 0.002(3) 0.004(3)
N2 0.047(4) 0.035(3) 0.042(3) 0.006(2) -0.002(3) 0.006(3)
C1 0.048(5) 0.035(4) 0.052(5) 0.009(3) 0.005(4) 0.008(3)
C2 0.070(6) 0.036(4) 0.071(6) -0.004(4) -0.004(5) 0.012(4)
C3 0.082(7) 0.032(4) 0.077(7) 0.017(4) -0.009(5) 0.009(4)
C4 0.078(7) 0.044(4) 0.063(6) 0.024(4) -0.005(5) 0.008(4)
C5 0.053(5) 0.035(4) 0.064(5) 0.016(4) -0.003(4) -0.003(3)
C6 0.048(5) 0.036(4) 0.041(4) 0.010(3) 0.001(3) 0.004(3)
C7 0.095(8) 0.068(5) 0.046(5) 0.023(4) 0.007(5) -0.005(5)
C8 0.053(5) 0.037(4) 0.037(4) 0.006(3) 0.001(4) 0.003(3)
C9 0.066(6) 0.044(4) 0.042(4) 0.003(3) 0.002(4) 0.009(4)
C10 0.066(6) 0.051(4) 0.042(4) 0.004(4) 0.003(4) 0.007(4)
C11 0.052(5) 0.047(4) 0.039(4) 0.010(3) -0.006(4) -0.002(3)
C12 0.071(6) 0.039(4) 0.064(6) 0.011(4) 0.007(5) 0.010(4)
C13 0.067(6) 0.038(4) 0.050(5) 0.001(3) 0.013(4) 0.016(4)
C14 0.084(7) 0.059(5) 0.058(5) 0.021(4) -0.009(5) 0.000(5)

loop_
_atom_type_symbol
_atom_type_description
_atom_type_scat_dispersion_real
_atom_type_scat_dispersion_imag
_atom_type_scat_source
C C 0.0033 0.0016 'International Tables Vol C Tables 4.2.6.8 and 6.1.1.4'
H H 0.0000 0.0000 'International Tables Vol C Tables 4.2.6.8 and 6.1.1.4'
Cl Cl 0.1484 0.1585 'International Tables Vol C Tables 4.2.6.8 and 6.1.1.4'
N N 0.0061 0.0033 'International Tables Vol C Tables 4.2.6.8 and 6.1.1.4'
O O 0.0106 0.0060 'International Tables Vol C Tables 4.2.6.8 and 6.1.1.4'
Zn Zn 0.2839 1.4301 'International Tables Vol C Tables 4.2.6.8 and 6.1.1.4'

loop_
_geom_angle_atom_site_label_1
_geom_angle_atom_site_label_2
_geom_angle_atom_site_label_3
_geom_angle
N1 Zn1 N2 80.4(2)
N1 Zn1 Cl1 122.06(19)
N2 Zn1 Cl1 116.14(18)
N1 Zn1 Cl2 111.08(19)
N2 Zn1 Cl2 109.13(17)
Cl1 Zn1 Cl2 113.47(8)
C5 O1 C7 117.8(6)
C5 N1 C1 118.0(6)
C5 N1 Zn1 129.4(5)
C1 N1 Zn1 112.2(5)
C6 N2 C8 122.1(6)
C6 N2 Zn1 110.4(5)
C8 N2 Zn1 127.4(4)
C2 C1 N1 121.9(7)
C2 C1 C6 123.2(7)
N1 C1 C6 114.9(6)
C1 C2 C3 118.3(8)
C1 C2 H2A 120.9
C3 C2 H2A 120.9
C4 C3 C2 119.7(7)
C4 C3 H3A 120.2
C2 C3 H3A 120.2
C5 C4 C3 119.4(8)
C5 C4 H4A 120.3
C3 C4 H4A 120.3
N1 C5 O1 111.0(6)
N1 C5 C4 122.7(8)
O1 C5 C4 126.4(7)
N2 C6 C1 121.2(7)
N2 C6 H6A 119.4
C1 C6 H6A 119.4
O1 C7 H7A 109.5
O1 C7 H7B 109.5
H7A C7 H7B 109.5
O1 C7 H7C 109.5
H7A C7 H7C 109.5
H7B C7 H7C 109.5
C9 C8 C13 118.6(7)
C9 C8 N2 123.7(6)
C13 C8 N2 117.7(6)
C8 C9 C10 120.0(7)
C8 C9 H9A 120.0
C10 C9 H9A 120.0
C11 C10 C9 122.0(7)
C11 C10 H10A 119.0
C9 C10 H10A 119.0
C10 C11 C12 117.0(7)
C10 C11 C14 121.6(7)
C12 C11 C14 121.3(7)
C13 C12 C11 121.9(7)
C13 C12 H12A 119.0
C11 C12 H12A 119.0
C12 C13 C8 120.4(7)
C12 C13 H13A 119.8
C8 C13 H13A 119.8
C11 C14 H14A 109.5
C11 C14 H14B 109.5
H14A C14 H14B 109.5
C11 C14 H14C 109.5
H14A C14 H14C 109.5
H14B C14 H14C 109.5

loop_
_geom_bond_atom_site_label_1
_geom_bond_atom_site_label_2
_geom_bond_distance
Zn1 N1 2.046(5)
Zn1 N2 2.112(6)
Zn1 Cl1 2.199(2)
Zn1 Cl2 2.226(2)
O1 C5 1.343(9)
O1 C7 1.449(9)
N1 C5 1.332(9)
N1 C1 1.376(9)
N2 C6 1.279(9)
N2 C8 1.429(9)
C1 C2 1.377(10)
C1 C6 1.439(10)
C2 C3 1.392(12)
C2 H2A 0.9300
C3 C4 1.366(12)
C3 H3A 0.9300
C4 C5 1.376(10)
C4 H4A 0.9300
C6 H6A 0.9300
C7 H7A 0.9600
C7 H7B 0.9600
C7 H7C 0.9600
C8 C9 1.383(10)
C8 C13 1.388(10)
C9 C10 1.382(11)
C9 H9A 0.9300
C10 C11 1.387(11)
C10 H10A 0.9300
C11 C12 1.380(11)
C11 C14 1.505(11)
C12 C13 1.378(11)
C12 H12A 0.9300
C13 H13A 0.9300
C14 H14A 0.9600
C14 H14B 0.9600
C14 H14C 0.9600
